data_7234744
loop_
_publ_author_name
'Chen, Jinyao'
'Zhu, Wenming'
'Ji, Weijie'
'Zhu, Bin'
'Guo, Chunyang'
'Qi, Ming-Hui'
'Ren, Guo-Bin'

_publ_section_title
;
 Crystal Structure and Physical Stability of Ginsenoside Compound-K
 Solvates
;
_journal_name_full CrystEngComm
_journal_paper_doi 10.1039/C9CE00965E
_journal_year 2019
_chemical_absolute_configuration ad
_chemical_formula_moiety 'C36 H62 O8, C2 H6 O'
_chemical_formula_sum 'C38 H68 O9'
_chemical_formula_weight 668.92
_space_group_crystal_system monoclinic
_space_group_IT_number 4
_space_group_name_Hall 'P 2yb'
_space_group_name_H-M_alt 'P 1 21 1'
_symmetry_space_group_name_Hall 'P 2yb'
_symmetry_space_group_name_H-M 'P 1 21 1'
_atom_sites_solution_hydrogens mixed
_audit_creation_date 2019-09-16
_audit_creation_method
;
Olex2 1.2
(compiled 2018.05.29 svn.r3508 for OlexSys, GUI svn.r5506)
;
_audit_update_record
;
2019-09-16 deposited with the CCDC.    2019-10-21 downloaded from the CCDC.
;
_cell_angle_alpha 90
_cell_angle_beta 103.607(7)
_cell_angle_gamma 90
_cell_formula_units_Z 4
_cell_length_a 16.2329(19)
_cell_length_b 11.8682(12)
_cell_length_c 20.210(3)
_cell_measurement_reflns_used 8326
_cell_measurement_temperature 170(2)
_cell_measurement_theta_max 66.62
_cell_measurement_theta_min 2.80
_cell_volume 3784.3(8)
_computing_cell_refinement 'SAINT V8.38A (?, 2016)'
_computing_data_reduction 'SAINT V8.38A (?, 2016)'
_computing_molecular_graphics 'Olex2 (Dolomanov et al., 2009)'
_computing_publication_material 'Olex2 (Dolomanov et al., 2009)'
_computing_structure_refinement 'ShelXL (Sheldrick, 2015)'
_diffrn_ambient_temperature 170.0
_diffrn_measured_fraction_theta_full 0.994
_diffrn_measured_fraction_theta_max 0.994
_diffrn_measurement_device_type 'Bruker APEX-II CCD'
_diffrn_measurement_method '\f and \w scans'
_diffrn_radiation_type CuK\a
_diffrn_radiation_wavelength 1.54178
_diffrn_reflns_av_R_equivalents 0.0720
_diffrn_reflns_av_unetI/netI 0.0512
_diffrn_reflns_Laue_measured_fraction_full 0.994
_diffrn_reflns_Laue_measured_fraction_max 0.994
_diffrn_reflns_limit_h_max 19
_diffrn_reflns_limit_h_min -19
_diffrn_reflns_limit_k_max 13
_diffrn_reflns_limit_k_min -14
_diffrn_reflns_limit_l_max 24
_diffrn_reflns_limit_l_min -24
_diffrn_reflns_number 59016
_diffrn_reflns_point_group_measured_fraction_full 0.991
_diffrn_reflns_point_group_measured_fraction_max 0.991
_diffrn_reflns_theta_full 67.149
_diffrn_reflns_theta_max 67.149
_diffrn_reflns_theta_min 3.153
_diffrn_standards_number 0
_exptl_absorpt_coefficient_mu 0.655
_exptl_absorpt_correction_T_max 0.7440
_exptl_absorpt_correction_T_min 0.6527
_exptl_absorpt_correction_type multi-scan
_exptl_absorpt_process_details
'SADABS-2016/2 (Bruker,2016/2) was used for absorption correction. wR2(int) was 0.1220 before and 0.0937 after correction. The Ratio of minimum to maximum transmission is 0.8773. The \l/2 correction factor is Not present.'
_exptl_crystal_density_diffrn 1.174
_exptl_crystal_description block
_exptl_crystal_F_000 1472
_exptl_crystal_size_max 0.36
_exptl_crystal_size_mid 0.32
_exptl_crystal_size_min 0.29
_refine_diff_density_max 0.376
_refine_diff_density_min -0.252
_refine_diff_density_rms 0.043
_refine_ls_abs_structure_details
;
 Flack x determined using 4501 quotients [(I+)-(I-)]/[(I+)+(I-)]
 (Parsons, Flack and Wagner, Acta Cryst. B69 (2013) 249-259).
;
_refine_ls_abs_structure_Flack -0.05(10)
_refine_ls_extinction_method none
_refine_ls_goodness_of_fit_ref 1.051
_refine_ls_hydrogen_treatment mixed
_refine_ls_matrix_type full
_refine_ls_number_parameters 919
_refine_ls_number_reflns 13402
_refine_ls_number_restraints 20
_refine_ls_restrained_S_all 1.051
_refine_ls_R_factor_all 0.0574
_refine_ls_R_factor_gt 0.0487
_refine_ls_shift/su_max 0.000
_refine_ls_shift/su_mean 0.000
_refine_ls_structure_factor_coef Fsqd
_refine_ls_weighting_details 'w=1/[\s^2^(Fo^2^)+(0.0634P)^2^+0.4190P] where P=(Fo^2^+2Fc^2^)/3'
_refine_ls_weighting_scheme calc
_refine_ls_wR_factor_gt 0.1211
_refine_ls_wR_factor_ref 0.1293
_reflns_Friedel_coverage 0.893
_reflns_Friedel_fraction_full 0.987
_reflns_Friedel_fraction_max 0.987
_reflns_number_gt 11476
_reflns_number_total 13402
_reflns_threshold_expression 'I > 2\s(I)'
_cod_data_source_file c9ce00965e2.cif
_cod_data_source_block sc173_183_15_5_0m_a
_cod_original_cell_volume 3784.2(8)
_cod_database_code 7234744
_shelx_shelxl_version_number 2014/7
_shelx_space_group_comment
;
The symmetry employed for this shelxl refinement is uniquely defined
by the following loop, which should always be used as a source of
symmetry information in preference to the above space-group names.
They are only intended as comments.
;
_shelx_estimated_absorpt_t_max 0.833
_shelx_estimated_absorpt_t_min 0.798
_olex2_refinement_description
;
1. Fixed Uiso
 At 1.2 times of:
  All C(H) groups, All C(H,H) groups, All C(H,H,H,H) groups
 At 1.5 times of:
  All C(H,H,H) groups, All O(H) groups
2. Restrained distances
 O10-C39 \\sim O0AA-C39
 with sigma of 0.02
3. Rigid bond restraints
 O0AA, O10
 with sigma for 1-2 distances of 0.01 and sigma for 1-3 distances of 0.01
4. Uiso/Uaniso restraints and constraints
O0AA \\sim O10: within 2A with sigma of 0.04 and sigma for terminal atoms of
0.08
Uanis(O10) \\sim Ueq, Uanis(C26A) \\sim Ueq: with sigma of 0.01 and sigma for
terminal atoms of 0.02
5. Others
 Fixed Sof: C26A(0.5) H26A(0.5) H26B(0.5) H26C(0.5) O10(0.65) H10(0.65)
 H39A(0.65) H39B(0.65) H39C(0.35) H39D(0.35) C0AA(0.5) H0AA(0.5) H0AB(0.5)
 H0AC(0.5) O0AA(0.35) H0AD(0.35)
6.a Ternary CH refined with riding coordinates:
 C31(H31), C31A(H31A), C13(H13), C35(H35), C9A(H9A), C9(H9), C17(H17),
 C12(H12), C13A(H13A), C32(H32), C17A(H17A), C5(H5B), C5A(H5AA), C35A(H35A),
 C12A(H12A), C32A(H32A), C3A(H3A), C34(H34), C3(H3), C33(H33), C33A(H33A),
 C34A(H34A)
6.b Secondary CH2 refined with riding coordinates:
 C37(H37A,H37B), C22(H22C,H22D), C11A(H11A,H11B), C11(H11C,H11D), C7A(H7AA,
 H7AB), C36(H36C,H36D), C15A(H15A,H15B), C1(H1B,H1C), C2(H2B,H2C), C6A(H6AA,
 H6AB), C22A(H22A,H22B), C7(H7A,H7B), C1A(H1AA,H1AB), C15(H15C,H15D), C16A(H16A,
 H16B), C6(H6B,H6C), C16(H16C,H16D), C23A(H23A,H23B), C2A(H2AA,H2AB), C23(H23C,
 H23D), C36A(H36A,H36B), C39(H39A,H39B), C39(H39C,H39D)
6.c Me refined with riding coordinates:
 C38(H38A,H38B,H38C)
6.d Aromatic/amide H refined with riding coordinates:
 C24A(H24A), C24(H24)
6.e Idealised Me refined as rotating group:
 C26A(H26A,H26B,H26C), C19(H19D,H19E,H19F), C28(H28D,H28E,H28F), C21(H21D,H21E,
 H21F), C18(H18D,H18E,H18F), C30(H30D,H30E,H30F), C28A(H28A,H28B,H28C),
 C18A(H18A,H18B,H18C), C30A(H30A,H30B,H30C), C19A(H19A,H19B,H19C), C29A(H29A,
 H29B,H29C), C29(H29D,H29E,H29F), C21A(H21A,H21B,H21C), C27(H27D,H27E,H27F),
 C40(H40A,H40B,H40C), C27A(H27A,H27B,H27C), C26(H26D,H26E,H26F), C0AA(H0AA,H0AB,
 H0AC)
6.f Idealised tetrahedral OH refined as rotating group:
 O5(H5), O4A(H4A), O5A(H5A), O10(H10), O9(H9B), O0AA(H0AD)
6.g Idealised tetrahedral OH refined as rotating group with stretchable bonds:
 O2(H2), O4(H4), O8(H8)
;
_olex2_submission_special_instructions 'No special instructions were received'

loop_
_space_group_symop_operation_xyz
'x, y, z'
'-x, y+1/2, -z'

loop_
_atom_site_label
_atom_site_type_symbol
_atom_site_fract_x
_atom_site_fract_y
_atom_site_fract_z
_atom_site_U_iso_or_equiv
_atom_site_adp_type
_atom_site_occupancy
_atom_site_site_symmetry_order
_atom_site_calc_flag
_atom_site_refinement_flags_posn
_atom_site_refinement_flags_adp
_atom_site_refinement_flags_occupancy
_atom_site_disorder_assembly
_atom_site_disorder_group
O3 O 0.71397(13) 0.6908(2) 0.82637(11) 0.0379(5) Uani 1 1 d . . . . .
H1A H -0.217(4) -0.207(6) 0.322(3) 0.11(2) Uiso 1 1 d . . . . .
C26A C 0.0420(13) 0.3265(18) 0.8008(9) 0.111(6) Uani 0.5 1 d . U P A 1
H26A H 0.0621 0.3819 0.7722 0.166 Uiso 0.5 1 calc GR . P A 1
H26B H -0.0185 0.3383 0.7976 0.166 Uiso 0.5 1 calc GR . P A 1
H26C H 0.0509 0.2504 0.7851 0.166 Uiso 0.5 1 calc GR . P A 1
O1 O 0.4364(2) 0.3753(3) 0.30481(16) 0.0670(9) Uani 1 1 d . . . . .
O7 O 0.62772(14) 0.6311(2) 0.89102(11) 0.0394(5) Uani 1 1 d . . . . .
C38 C 0.6875(7) 1.1903(8) 1.0136(6) 0.152(4) Uani 1 1 d . . . . .
H38A H 0.7054 1.2694 1.0162 0.228 Uiso 1 1 calc R . . . .
H38B H 0.7192 1.1480 0.9861 0.228 Uiso 1 1 calc R . . . .
H38C H 0.6267 1.1855 0.9926 0.228 Uiso 1 1 calc R . . . .
O2 O 0.59865(14) 0.5563(3) 0.74218(12) 0.0469(6) Uani 1 1 d . . . . .
H2 H 0.622(3) 0.612(4) 0.773(2) 0.070 Uiso 1 1 calc GR . . . .
O3A O 0.32654(14) 0.0650(2) 0.77771(12) 0.0435(5) Uani 1 1 d . . . . .
C37 C 0.7046(6) 1.1421(7) 1.0828(5) 0.121(3) Uani 1 1 d . . . . .
H37A H 0.7659 1.1462 1.1046 0.145 Uiso 1 1 calc R . . . .
H37B H 0.6730 1.1839 1.1113 0.145 Uiso 1 1 calc R . . . .
O4 O 0.7168(2) 0.9110(3) 0.8838(2) 0.0777(10) Uani 1 1 d . . . . .
H4 H 0.732(4) 0.906(4) 0.848(4) 0.116 Uiso 1 1 calc GR . . . .
O7A O 0.36868(15) 0.2459(2) 0.77037(12) 0.0462(6) Uani 1 1 d . . . . .
H2A H 0.268(4) 0.097(5) 0.690(3) 0.082(16) Uiso 1 1 d . . . . .
O5 O 0.5805(2) 0.9555(2) 0.94425(16) 0.0674(8) Uani 1 1 d . . . . .
H5 H 0.6006 0.9912 0.9803 0.101 Uiso 1 1 calc GR . . . .
O8 O 0.5699(2) 0.4402(2) 0.95431(15) 0.0562(7) Uani 1 1 d . . . . .
H8 H 0.581(3) 0.423(2) 0.915(3) 0.084 Uiso 1 1 calc GR . . . .
O6 O 0.5385(2) 0.7654(3) 1.01939(16) 0.0692(9) Uani 1 1 d . . . . .
H8A H 0.271(5) 0.444(7) 0.751(4) 0.12(2) Uiso 1 1 d . . . . .
O1A O -0.2035(2) -0.1295(3) 0.32410(14) 0.0621(8) Uani 1 1 d . . . . .
H6A H 0.584(4) 0.435(6) 0.798(3) 0.10(2) Uiso 1 1 d . . . . .
O2A O 0.22554(17) 0.1222(3) 0.65512(15) 0.0596(8) Uani 1 1 d . . . . .
O4A O 0.4980(2) -0.0067(3) 0.8066(2) 0.0767(10) Uani 1 1 d . . . . .
H4A H 0.5020 -0.0109 0.8487 0.115 Uiso 1 1 calc GR . . . .
H1 H 0.458(4) 0.398(6) 0.273(3) 0.10(2) Uiso 1 1 d . . . . .
C31 C 0.6904(2) 0.7113(3) 0.88707(16) 0.0367(7) Uani 1 1 d . . . . .
H31 H 0.7403 0.7032 0.9266 0.044 Uiso 1 1 calc R . . . .
C20 C 0.79313(19) 0.6302(3) 0.82764(17) 0.0399(7) Uani 1 1 d . . . . .
C31A C 0.3922(2) 0.1406(3) 0.80222(18) 0.0430(8) Uani 1 1 d . . . . .
H31A H 0.4018 0.1482 0.8527 0.052 Uiso 1 1 calc R . . . .
C13 C 0.73246(19) 0.5351(3) 0.70680(16) 0.0357(7) Uani 1 1 d . . . . .
H13 H 0.7399 0.4618 0.7319 0.043 Uiso 1 1 calc R . . . .
C35 C 0.5979(2) 0.6422(3) 0.95175(17) 0.0416(7) Uani 1 1 d . . . . .
H35 H 0.6465 0.6316 0.9921 0.050 Uiso 1 1 calc R . . . .
C9A C 0.0149(2) -0.0142(3) 0.57895(17) 0.0391(7) Uani 1 1 d . . . . .
H9A H 0.0357 -0.0910 0.5705 0.047 Uiso 1 1 calc R . . . .
C4A C -0.1965(2) -0.0866(3) 0.44522(18) 0.0440(8) Uani 1 1 d . . . . .
C10 C 0.5757(2) 0.3796(3) 0.51662(17) 0.0397(7) Uani 1 1 d . . . . .
C4 C 0.5717(2) 0.3370(3) 0.38703(18) 0.0460(8) Uani 1 1 d . . . . .
C9 C 0.63101(19) 0.4514(3) 0.57547(16) 0.0358(7) Uani 1 1 d . . . . .
H9 H 0.6308 0.5287 0.5557 0.043 Uiso 1 1 calc R . . . .
C17 C 0.79254(19) 0.6205(3) 0.75160(17) 0.0382(7) Uani 1 1 d . . . . .
H17 H 0.7774 0.6966 0.7311 0.046 Uiso 1 1 calc R . . . .
C10A C -0.0566(2) 0.0130(3) 0.51367(17) 0.0415(8) Uani 1 1 d . . . . .
C22 C 0.7966(2) 0.5156(3) 0.86104(18) 0.0466(8) Uani 1 1 d . . . . .
H22C H 0.8379 0.4695 0.8438 0.056 Uiso 1 1 calc R . . . .
H22D H 0.7404 0.4800 0.8443 0.056 Uiso 1 1 calc R . . . .
C11A C 0.0933(2) 0.0623(4) 0.58861(18) 0.0482(9) Uani 1 1 d . . . . .
H11A H 0.1136 0.0613 0.5461 0.058 Uiso 1 1 calc R . . . .
H11B H 0.0759 0.1405 0.5956 0.058 Uiso 1 1 calc R . . . .
C12 C 0.63813(19) 0.5575(3) 0.68590(16) 0.0372(7) Uani 1 1 d . . . . .
H12 H 0.6282 0.6325 0.6628 0.045 Uiso 1 1 calc R . . . .
C13A C 0.1384(2) 0.0080(3) 0.71245(17) 0.0402(7) Uani 1 1 d . . . . .
H13A H 0.1164 0.0806 0.7266 0.048 Uiso 1 1 calc R . . . .
C32 C 0.6540(2) 0.8298(3) 0.88449(18) 0.0435(8) Uani 1 1 d . . . . .
H32 H 0.6068 0.8383 0.8429 0.052 Uiso 1 1 calc R . . . .
C17A C 0.2026(2) -0.0402(3) 0.77571(18) 0.0447(8) Uani 1 1 d . . . . .
H17A H 0.2362 -0.0994 0.7586 0.054 Uiso 1 1 calc R . . . .
C20A C 0.2671(2) 0.0410(3) 0.82038(17) 0.0439(8) Uani 1 1 d . . . . .
C5 C 0.6219(2) 0.3793(3) 0.45772(17) 0.0406(7) Uani 1 1 d . . . . .
H5B H 0.6323 0.4608 0.4502 0.049 Uiso 1 1 calc R . . . .
C8A C -0.0126(2) -0.0250(3) 0.64724(17) 0.0406(7) Uani 1 1 d . . . . .
H6 H 0.508(5) 0.831(7) 1.018(4) 0.13(3) Uiso 1 1 d . . . . .
O5A O 0.6157(3) 0.1601(5) 0.7905(5) 0.159(3) Uani 1 1 d . . . . .
H5A H 0.6189 0.0897 0.7870 0.239 Uiso 1 1 calc GR . . . .
C5A C -0.1274(2) -0.0759(3) 0.51249(17) 0.0396(7) Uani 1 1 d . . . . .
H5AA H -0.0968 -0.1496 0.5165 0.048 Uiso 1 1 calc R . . . .
O6A O 0.57546(19) 0.3825(3) 0.82286(16) 0.0621(8) Uani 1 1 d . . . . .
C35A C 0.4277(2) 0.3327(3) 0.79890(18) 0.0465(8) Uani 1 1 d . . . . .
H35A H 0.4321 0.3371 0.8490 0.056 Uiso 1 1 calc R . . . .
O8A O 0.3176(3) 0.4746(3) 0.7840(2) 0.0970(14) Uani 1 1 d . . . . .
C12A C 0.1673(2) 0.0307(3) 0.64791(18) 0.0450(8) Uani 1 1 d . . . . .
H12A H 0.1953 -0.0386 0.6354 0.054 Uiso 1 1 calc R . . . .
O10 O 0.7368(4) 0.9262(5) 0.7467(3) 0.0704(15) Uani 0.65 1 d D U P B 1
H10 H 0.6871 0.9118 0.7252 0.106 Uiso 0.65 1 calc GR . P B 1
C32A C 0.4721(2) 0.1024(4) 0.7837(2) 0.0545(10) Uani 1 1 d . . . . .
H32A H 0.4614 0.1024 0.7330 0.065 Uiso 1 1 calc R . . . .
O9 O 0.6776(3) 1.0288(4) 1.0753(3) 0.1063(14) Uani 1 1 d . . . . .
H9B H 0.7096 0.9891 1.1050 0.159 Uiso 1 1 calc GR . . . .
C14A C 0.0647(2) -0.0770(3) 0.69987(17) 0.0418(8) Uani 1 1 d . . . . .
C11 C 0.5936(2) 0.4673(3) 0.63754(17) 0.0406(7) Uani 1 1 d . . . . .
H11C H 0.5329 0.4875 0.6218 0.049 Uiso 1 1 calc R . . . .
H11D H 0.5970 0.3950 0.6624 0.049 Uiso 1 1 calc R . . . .
C19 C 0.7405(3) 0.3082(3) 0.6385(2) 0.0538(9) Uani 1 1 d . . . . .
H19D H 0.7173 0.2458 0.6080 0.081 Uiso 1 1 calc GR . . . .
H19E H 0.7116 0.3115 0.6759 0.081 Uiso 1 1 calc GR . . . .
H19F H 0.8013 0.2962 0.6569 0.081 Uiso 1 1 calc GR . . . .
C7A C -0.0903(2) -0.1014(4) 0.63822(18) 0.0489(9) Uani 1 1 d . . . . .
H7AA H -0.0729 -0.1802 0.6331 0.059 Uiso 1 1 calc R . . . .
H7AB H -0.1126 -0.0973 0.6797 0.059 Uiso 1 1 calc R . . . .
C8 C 0.7267(2) 0.4198(3) 0.59854(17) 0.0400(7) Uani 1 1 d . . . . .
C3A C -0.1490(2) -0.1108(3) 0.38996(18) 0.0485(8) Uani 1 1 d . . . . .
H3A H -0.1157 -0.1815 0.4032 0.058 Uiso 1 1 calc R . . . .
C36 C 0.5348(3) 0.5492(4) 0.9505(2) 0.0529(9) Uani 1 1 d . . . . .
H36C H 0.5078 0.5598 0.9892 0.064 Uiso 1 1 calc R . . . .
H36D H 0.4898 0.5554 0.9080 0.064 Uiso 1 1 calc R . . . .
C15A C 0.0543(3) -0.0953(4) 0.77232(19) 0.0547(10) Uani 1 1 d . . . . .
H15A H 0.0230 -0.1660 0.7755 0.066 Uiso 1 1 calc R . . . .
H15B H 0.0234 -0.0317 0.7870 0.066 Uiso 1 1 calc R . . . .
C28 C 0.5530(3) 0.2105(4) 0.3836(2) 0.0587(10) Uani 1 1 d . . . . .
H28D H 0.5293 0.1885 0.3362 0.088 Uiso 1 1 calc GR . . . .
H28E H 0.5120 0.1933 0.4110 0.088 Uiso 1 1 calc GR . . . .
H28F H 0.6055 0.1687 0.4015 0.088 Uiso 1 1 calc GR . . . .
C21 C 0.8654(2) 0.7092(4) 0.8613(2) 0.0541(10) Uani 1 1 d . . . . .
H21D H 0.9199 0.6724 0.8630 0.081 Uiso 1 1 calc GR . . . .
H21E H 0.8608 0.7269 0.9077 0.081 Uiso 1 1 calc GR . . . .
H21F H 0.8618 0.7790 0.8348 0.081 Uiso 1 1 calc GR . . . .
C34 C 0.5594(3) 0.7578(3) 0.95570(19) 0.0472(8) Uani 1 1 d . . . . .
H34 H 0.5066 0.7649 0.9187 0.057 Uiso 1 1 calc R . . . .
C18 C 0.7648(3) 0.6317(4) 0.60333(19) 0.0504(9) Uani 1 1 d . . . . .
H18D H 0.7982 0.6250 0.5689 0.076 Uiso 1 1 calc GR . . . .
H18E H 0.7873 0.6933 0.6346 0.076 Uiso 1 1 calc GR . . . .
H18F H 0.7055 0.6473 0.5809 0.076 Uiso 1 1 calc GR . . . .
C1 C 0.4910(2) 0.4422(4) 0.49073(19) 0.0488(9) Uani 1 1 d . . . . .
H1B H 0.4564 0.4336 0.5248 0.059 Uiso 1 1 calc R . . . .
H1C H 0.5029 0.5235 0.4872 0.059 Uiso 1 1 calc R . . . .
C14 C 0.7702(2) 0.5196(3) 0.64385(17) 0.0398(7) Uani 1 1 d . . . . .
C2 C 0.4393(2) 0.4010(4) 0.42186(19) 0.0539(10) Uani 1 1 d . . . . .
H2B H 0.4212 0.3223 0.4262 0.065 Uiso 1 1 calc R . . . .
H2C H 0.3878 0.4480 0.4075 0.065 Uiso 1 1 calc R . . . .
C6A C -0.1605(2) -0.0697(4) 0.57688(19) 0.0484(9) Uani 1 1 d . . . . .
H6AA H -0.1807 0.0076 0.5826 0.058 Uiso 1 1 calc R . . . .
H6AB H -0.2089 -0.1220 0.5731 0.058 Uiso 1 1 calc R . . . .
C30 C 0.5552(3) 0.2618(3) 0.5406(2) 0.0547(9) Uani 1 1 d . . . . .
H30D H 0.5017 0.2349 0.5115 0.082 Uiso 1 1 calc GR . . . .
H30E H 0.5498 0.2662 0.5878 0.082 Uiso 1 1 calc GR . . . .
H30F H 0.6009 0.2094 0.5377 0.082 Uiso 1 1 calc GR . . . .
C22A C 0.2316(2) 0.1531(3) 0.83881(19) 0.0499(9) Uani 1 1 d . . . . .
H22A H 0.2800 0.1985 0.8641 0.060 Uiso 1 1 calc R . . . .
H22B H 0.2075 0.1935 0.7957 0.060 Uiso 1 1 calc R . . . .
C3 C 0.4904(2) 0.4069(4) 0.36866(18) 0.0505(9) Uani 1 1 d . . . . .
H3 H 0.5071 0.4874 0.3650 0.061 Uiso 1 1 calc R . . . .
C28A C -0.2552(3) 0.0151(4) 0.4280(2) 0.0601(11) Uani 1 1 d . . . . .
H28A H -0.2241 0.0783 0.4142 0.090 Uiso 1 1 calc GR . . . .
H28B H -0.2757 0.0367 0.4681 0.090 Uiso 1 1 calc GR . . . .
H28C H -0.3036 -0.0043 0.3906 0.090 Uiso 1 1 calc GR . . . .
C18A C 0.0914(3) -0.1929(3) 0.6766(2) 0.0524(9) Uani 1 1 d . . . . .
H18A H 0.0418 -0.2425 0.6650 0.079 Uiso 1 1 calc GR . . . .
H18B H 0.1345 -0.2267 0.7134 0.079 Uiso 1 1 calc GR . . . .
H18C H 0.1148 -0.1827 0.6365 0.079 Uiso 1 1 calc GR . . . .
C7 C 0.7643(2) 0.4046(4) 0.53621(18) 0.0498(9) Uani 1 1 d . . . . .
H7A H 0.7703 0.4795 0.5163 0.060 Uiso 1 1 calc R . . . .
H7B H 0.8216 0.3713 0.5510 0.060 Uiso 1 1 calc R . . . .
C33 C 0.6205(3) 0.8486(3) 0.94731(19) 0.0467(8) Uani 1 1 d . . . . .
H33 H 0.6694 0.8474 0.9880 0.056 Uiso 1 1 calc R . . . .
C30A C -0.0866(3) 0.1362(3) 0.5116(2) 0.0546(10) Uani 1 1 d . . . . .
H30A H -0.1130 0.1574 0.4646 0.082 Uiso 1 1 calc GR . . . .
H30B H -0.0378 0.1854 0.5294 0.082 Uiso 1 1 calc GR . . . .
H30C H -0.1279 0.1444 0.5397 0.082 Uiso 1 1 calc GR . . . .
C19A C -0.0373(2) 0.0897(4) 0.6728(2) 0.0525(9) Uani 1 1 d . . . . .
H19A H 0.0030 0.1474 0.6658 0.079 Uiso 1 1 calc GR . . . .
H19B H -0.0360 0.0844 0.7215 0.079 Uiso 1 1 calc GR . . . .
H19C H -0.0945 0.1102 0.6476 0.079 Uiso 1 1 calc GR . . . .
C1A C -0.0193(2) -0.0075(4) 0.45149(18) 0.0501(9) Uani 1 1 d . . . . .
H1AA H 0.0188 0.0559 0.4474 0.060 Uiso 1 1 calc R . . . .
H1AB H 0.0152 -0.0771 0.4591 0.060 Uiso 1 1 calc R . . . .
C15 C 0.8641(2) 0.5049(4) 0.67910(19) 0.0524(10) Uani 1 1 d . . . . .
H15C H 0.9004 0.5221 0.6474 0.063 Uiso 1 1 calc R . . . .
H15D H 0.8757 0.4269 0.6961 0.063 Uiso 1 1 calc R . . . .
C16A C 0.1455(3) -0.1023(4) 0.8161(2) 0.0548(10) Uani 1 1 d . . . . .
H16A H 0.1633 -0.1820 0.8239 0.066 Uiso 1 1 calc R . . . .
H16B H 0.1496 -0.0657 0.8607 0.066 Uiso 1 1 calc R . . . .
C33A C 0.5407(2) 0.1884(4) 0.8107(3) 0.0690(13) Uani 1 1 d . . . . .
H33A H 0.5531 0.1874 0.8615 0.083 Uiso 1 1 calc R . . . .
C6 C 0.7102(2) 0.3294(4) 0.48148(19) 0.0493(9) Uani 1 1 d . . . . .
H6B H 0.7370 0.3229 0.4424 0.059 Uiso 1 1 calc R . . . .
H6C H 0.7063 0.2530 0.5001 0.059 Uiso 1 1 calc R . . . .
C16 C 0.8800(2) 0.5894(4) 0.7385(2) 0.0515(9) Uani 1 1 d . . . . .
H16C H 0.9086 0.6576 0.7267 0.062 Uiso 1 1 calc R . . . .
H16D H 0.9166 0.5550 0.7798 0.062 Uiso 1 1 calc R . . . .
C34A C 0.5140(3) 0.3052(4) 0.7868(2) 0.0553(10) Uani 1 1 d . . . . .
H34A H 0.5115 0.3110 0.7370 0.066 Uiso 1 1 calc R . . . .
C23A C 0.1649(3) 0.1529(4) 0.8802(2) 0.0623(11) Uani 1 1 d . . . . .
H23A H 0.1117 0.1202 0.8527 0.075 Uiso 1 1 calc R . . . .
H23B H 0.1844 0.1053 0.9211 0.075 Uiso 1 1 calc R . . . .
C2A C -0.0864(2) -0.0190(4) 0.38425(19) 0.0528(9) Uani 1 1 d . . . . .
H2AA H -0.1168 0.0534 0.3731 0.063 Uiso 1 1 calc R . . . .
H2AB H -0.0585 -0.0374 0.3470 0.063 Uiso 1 1 calc R . . . .
C29A C -0.2525(3) -0.1885(4) 0.4504(2) 0.0545(10) Uani 1 1 d . . . . .
H29A H -0.2894 -0.2046 0.4056 0.082 Uiso 1 1 calc GR . . . .
H29B H -0.2873 -0.1721 0.4828 0.082 Uiso 1 1 calc GR . . . .
H29C H -0.2166 -0.2542 0.4662 0.082 Uiso 1 1 calc GR . . . .
C29 C 0.6228(3) 0.3634(4) 0.3341(2) 0.0613(11) Uani 1 1 d . . . . .
H29D H 0.5872 0.3510 0.2883 0.092 Uiso 1 1 calc GR . . . .
H29E H 0.6724 0.3140 0.3415 0.092 Uiso 1 1 calc GR . . . .
H29F H 0.6413 0.4422 0.3387 0.092 Uiso 1 1 calc GR . . . .
C21A C 0.3159(3) -0.0232(4) 0.8823(2) 0.0552(10) Uani 1 1 d . . . . .
H21A H 0.3377 -0.0936 0.8677 0.083 Uiso 1 1 calc GR . . . .
H21B H 0.2781 -0.0404 0.9123 0.083 Uiso 1 1 calc GR . . . .
H21C H 0.3633 0.0230 0.9070 0.083 Uiso 1 1 calc GR . . . .
C24A C 0.1486(3) 0.2699(5) 0.9013(2) 0.0707(13) Uani 1 1 d . . . . .
H24A H 0.1864 0.2965 0.9415 0.085 Uiso 1 1 calc R . . . .
C25A C 0.0897(3) 0.3401(5) 0.8724(3) 0.0749(13) Uani 1 1 d . . . . .
C25 C 0.9121(3) 0.3506(5) 1.0022(3) 0.0834(16) Uani 1 1 d . . . . .
C23 C 0.8192(3) 0.5052(4) 0.9382(2) 0.0681(12) Uani 1 1 d . . . . .
H23C H 0.8670 0.5562 0.9576 0.082 Uiso 1 1 calc R . . . .
H23D H 0.7700 0.5281 0.9562 0.082 Uiso 1 1 calc R . . . .
C24 C 0.8431(3) 0.3874(5) 0.9588(3) 0.0762(14) Uani 1 1 d . . . . .
H24 H 0.8038 0.3311 0.9381 0.091 Uiso 1 1 calc R . . . .
C36A C 0.3924(4) 0.4419(4) 0.7665(3) 0.0785(15) Uani 1 1 d . . . . .
H36A H 0.4354 0.5019 0.7804 0.094 Uiso 1 1 calc R . . . .
H36B H 0.3813 0.4342 0.7164 0.094 Uiso 1 1 calc R . . . .
C39 C 0.7565(4) 1.0373(6) 0.7345(3) 0.0927(18) Uani 1 1 d D . . . .
H39A H 0.7033 1.0816 0.7232 0.111 Uiso 0.65 1 calc R . P B 1
H39B H 0.7814 1.0390 0.6943 0.111 Uiso 0.65 1 calc R . P B 1
H39C H 0.7252 1.0940 0.7023 0.111 Uiso 0.35 1 calc R . P B 2
H39D H 0.7872 0.9865 0.7098 0.111 Uiso 0.35 1 calc R . P B 2
C27 C 0.9784(4) 0.4233(7) 1.0430(3) 0.101(2) Uani 1 1 d . . . . .
H27D H 1.0321 0.4095 1.0301 0.151 Uiso 1 1 calc GR . . . .
H27E H 0.9851 0.4064 1.0914 0.151 Uiso 1 1 calc GR . . . .
H27F H 0.9622 0.5025 1.0345 0.151 Uiso 1 1 calc GR . . . .
C40 C 0.8180(5) 1.0945(8) 0.7938(5) 0.130(3) Uani 1 1 d . . . . .
H40A H 0.8715 1.0526 0.8048 0.194 Uiso 1 1 calc GR . . . .
H40B H 0.7933 1.0957 0.8337 0.194 Uiso 1 1 calc GR . . . .
H40C H 0.8286 1.1719 0.7811 0.194 Uiso 1 1 calc GR . . . .
C27A C 0.0847(5) 0.4578(6) 0.8958(4) 0.108(2) Uani 1 1 d . . . . .
H27A H 0.0957 0.5098 0.8612 0.163 Uiso 1 1 calc GR . . . .
H27B H 0.1271 0.4693 0.9386 0.163 Uiso 1 1 calc GR . . . .
H27C H 0.0280 0.4720 0.9031 0.163 Uiso 1 1 calc GR . . . .
C26 C 0.9252(6) 0.2263(7) 1.0145(5) 0.156(4) Uani 1 1 d . . . . .
H26D H 0.8745 0.1855 0.9904 0.234 Uiso 1 1 calc GR . . . .
H26E H 0.9354 0.2110 1.0634 0.234 Uiso 1 1 calc GR . . . .
H26F H 0.9742 0.2015 0.9978 0.234 Uiso 1 1 calc GR . . . .
C0AA C 0.0052(10) 0.295(2) 0.8278(12) 0.137(10) Uani 0.5 1 d . . P A 2
H0AA H -0.0101 0.3384 0.7855 0.206 Uiso 0.5 1 calc GR . P A 2
H0AB H -0.0396 0.3023 0.8526 0.206 Uiso 0.5 1 calc GR . P A 2
H0AC H 0.0119 0.2153 0.8171 0.206 Uiso 0.5 1 calc GR . P A 2
O0AA O 0.7035(10) 0.9790(15) 0.7633(7) 0.098(4) Uani 0.35 1 d D U P B 2
H0AD H 0.6692 0.9430 0.7331 0.146 Uiso 0.35 1 calc GR . P B 2

loop_
_atom_site_aniso_label
_atom_site_aniso_U_11
_atom_site_aniso_U_22
_atom_site_aniso_U_33
_atom_site_aniso_U_23
_atom_site_aniso_U_13
_atom_site_aniso_U_12
O3 0.0358(11) 0.0412(13) 0.0357(11) 0.0008(9) 0.0064(9) 0.0047(10)
C26A 0.137(15) 0.097(12) 0.081(8) -0.011(8) -0.008(9) 0.043(12)
O1 0.0573(17) 0.088(2) 0.0463(15) -0.0080(16) -0.0073(13) 0.0011(16)
O7 0.0455(12) 0.0357(12) 0.0389(11) -0.0009(9) 0.0140(9) -0.0009(10)
C38 0.195(10) 0.100(6) 0.178(9) 0.043(6) 0.080(8) 0.004(6)
O2 0.0385(12) 0.0629(17) 0.0416(12) -0.0104(12) 0.0138(10) -0.0086(12)
O3A 0.0402(12) 0.0429(14) 0.0437(12) -0.0048(10) 0.0026(9) -0.0053(11)
C37 0.125(6) 0.084(5) 0.155(7) -0.029(5) 0.033(5) -0.026(4)
O4 0.095(2) 0.0462(17) 0.107(3) -0.0147(17) 0.055(2) -0.0236(17)
O7A 0.0440(13) 0.0395(13) 0.0489(13) 0.0009(11) -0.0013(10) -0.0025(11)
O5 0.097(2) 0.0405(16) 0.0733(19) -0.0036(14) 0.0364(17) 0.0150(16)
O8 0.0774(19) 0.0421(15) 0.0524(15) 0.0018(12) 0.0220(13) -0.0082(13)
O6 0.104(2) 0.0540(18) 0.0651(18) 0.0078(15) 0.0502(18) 0.0202(18)
O1A 0.0660(17) 0.068(2) 0.0465(14) -0.0099(14) 0.0006(12) -0.0139(15)
O2A 0.0441(13) 0.0660(19) 0.0598(16) 0.0219(14) -0.0053(12) -0.0174(13)
O4A 0.0641(18) 0.0504(17) 0.101(2) -0.0163(17) -0.0103(19) 0.0169(15)
C31 0.0356(16) 0.0379(18) 0.0359(16) -0.0019(13) 0.0069(12) -0.0005(13)
C20 0.0328(15) 0.0443(19) 0.0416(17) -0.0008(15) 0.0065(13) 0.0037(14)
C31A 0.0398(17) 0.0410(19) 0.0432(18) -0.0027(15) -0.0004(14) -0.0028(15)
C13 0.0334(15) 0.0366(17) 0.0364(15) 0.0018(13) 0.0066(12) -0.0004(13)
C35 0.0508(18) 0.0388(19) 0.0373(16) 0.0028(14) 0.0147(14) 0.0016(16)
C9A 0.0355(15) 0.0371(18) 0.0426(17) 0.0013(14) 0.0049(13) -0.0023(14)
C4A 0.0405(17) 0.0410(19) 0.0470(18) -0.0045(15) 0.0032(14) -0.0001(15)
C10 0.0367(16) 0.0371(18) 0.0437(17) -0.0019(14) 0.0061(13) -0.0028(14)
C4 0.0447(18) 0.048(2) 0.0430(18) -0.0046(16) 0.0050(14) -0.0019(16)
C9 0.0351(15) 0.0331(17) 0.0389(16) -0.0006(13) 0.0077(12) 0.0007(13)
C17 0.0336(15) 0.0425(19) 0.0387(16) -0.0002(14) 0.0086(12) -0.0044(14)
C10A 0.0389(16) 0.0410(19) 0.0422(17) 0.0021(14) 0.0048(14) -0.0023(15)
C22 0.0450(18) 0.049(2) 0.0422(18) 0.0046(15) 0.0035(14) 0.0094(16)
C11A 0.0396(17) 0.056(2) 0.0455(18) 0.0110(17) 0.0027(14) -0.0082(17)
C12 0.0359(15) 0.0393(18) 0.0377(16) 0.0006(14) 0.0112(13) -0.0012(14)
C13A 0.0384(16) 0.0361(18) 0.0426(17) 0.0020(14) 0.0027(13) -0.0055(14)
C32 0.054(2) 0.0328(18) 0.0453(18) -0.0001(15) 0.0149(15) -0.0005(15)
C17A 0.0483(19) 0.0401(19) 0.0426(18) 0.0029(15) 0.0045(15) -0.0036(15)
C20A 0.0460(18) 0.0423(19) 0.0406(17) 0.0002(15) 0.0047(14) -0.0042(15)
C5 0.0392(16) 0.0383(18) 0.0422(17) -0.0023(14) 0.0055(13) -0.0003(14)
C8A 0.0353(16) 0.0414(19) 0.0427(17) -0.0032(14) 0.0042(13) -0.0026(14)
O5A 0.057(2) 0.127(4) 0.310(8) -0.106(5) 0.076(3) -0.019(2)
C5A 0.0366(16) 0.0376(18) 0.0439(17) -0.0005(14) 0.0077(13) -0.0004(14)
O6A 0.0606(17) 0.067(2) 0.0563(16) -0.0055(15) 0.0084(13) -0.0259(15)
C35A 0.0479(19) 0.045(2) 0.0409(17) -0.0015(15) -0.0014(14) -0.0048(16)
O8A 0.084(3) 0.065(2) 0.120(3) -0.019(2) -0.021(2) 0.021(2)
C12A 0.0371(16) 0.048(2) 0.0473(18) 0.0063(16) 0.0055(14) -0.0054(15)
O10 0.061(3) 0.073(4) 0.077(4) 0.018(3) 0.016(3) -0.001(3)
C32A 0.0417(18) 0.049(2) 0.068(2) -0.0138(19) 0.0031(17) 0.0029(17)
O9 0.112(3) 0.088(3) 0.114(3) -0.011(3) 0.015(3) -0.006(3)
C14A 0.0466(18) 0.0371(18) 0.0393(17) 0.0021(14) 0.0051(14) -0.0076(15)
C11 0.0367(16) 0.0413(19) 0.0431(17) -0.0009(14) 0.0080(13) -0.0037(14)
C19 0.057(2) 0.044(2) 0.054(2) 0.0021(17) 0.0004(17) 0.0101(18)
C7A 0.0458(19) 0.058(2) 0.0429(18) -0.0031(17) 0.0093(15) -0.0123(17)
C8 0.0380(16) 0.0406(19) 0.0402(16) -0.0033(14) 0.0065(13) 0.0011(14)
C3A 0.0479(19) 0.049(2) 0.0439(18) -0.0025(16) 0.0021(15) 0.0003(17)
C36 0.058(2) 0.049(2) 0.054(2) 0.0033(18) 0.0194(17) -0.0033(18)
C15A 0.053(2) 0.061(3) 0.0458(19) 0.0060(18) 0.0034(16) -0.0188(19)
C28 0.061(2) 0.051(2) 0.059(2) -0.0168(19) 0.0033(18) -0.0008(19)
C21 0.0414(18) 0.066(3) 0.053(2) -0.0138(19) 0.0071(16) -0.0089(18)
C34 0.057(2) 0.043(2) 0.0443(18) 0.0046(16) 0.0186(16) 0.0094(17)
C18 0.056(2) 0.052(2) 0.0445(19) 0.0023(16) 0.0131(16) -0.0126(18)
C1 0.0380(17) 0.056(2) 0.049(2) -0.0074(17) 0.0037(15) 0.0025(16)
C14 0.0337(15) 0.047(2) 0.0393(16) -0.0010(14) 0.0091(13) -0.0034(14)
C2 0.0416(18) 0.064(3) 0.051(2) -0.0094(19) 0.0000(16) 0.0023(18)
C6A 0.0358(17) 0.055(2) 0.052(2) -0.0051(17) 0.0052(15) -0.0050(16)
C30 0.065(2) 0.043(2) 0.054(2) -0.0054(17) 0.0089(18) -0.0153(19)
C22A 0.0506(19) 0.049(2) 0.0469(19) -0.0038(16) 0.0060(15) -0.0031(17)
C3 0.0477(19) 0.054(2) 0.0430(18) -0.0045(17) -0.0026(15) 0.0024(17)
C28A 0.048(2) 0.057(3) 0.067(2) -0.007(2) -0.0045(18) 0.0084(19)
C18A 0.056(2) 0.0367(19) 0.058(2) 0.0016(16) 0.0002(17) -0.0030(16)
C7 0.0370(17) 0.064(3) 0.0468(19) -0.0111(18) 0.0073(14) 0.0032(17)
C33 0.057(2) 0.0387(19) 0.0455(18) -0.0025(15) 0.0132(16) 0.0066(16)
C30A 0.054(2) 0.039(2) 0.063(2) 0.0052(17) -0.0040(17) -0.0016(17)
C19A 0.0481(19) 0.054(2) 0.052(2) -0.0097(18) 0.0044(16) 0.0049(17)
C1A 0.0454(18) 0.058(2) 0.0447(19) 0.0050(17) 0.0064(15) -0.0053(18)
C15 0.0337(17) 0.075(3) 0.048(2) -0.0083(19) 0.0094(14) -0.0004(18)
C16A 0.059(2) 0.053(2) 0.047(2) 0.0102(18) 0.0034(17) -0.0123(19)
C33A 0.0367(19) 0.064(3) 0.104(4) -0.028(3) 0.012(2) -0.0015(19)
C6 0.0432(18) 0.059(2) 0.0454(19) -0.0104(17) 0.0093(15) 0.0077(17)
C16 0.0337(16) 0.068(3) 0.053(2) -0.0084(19) 0.0107(15) -0.0049(17)
C34A 0.052(2) 0.067(3) 0.047(2) -0.0118(18) 0.0118(17) -0.0199(19)
C23A 0.062(2) 0.067(3) 0.058(2) -0.001(2) 0.0145(19) 0.003(2)
C2A 0.051(2) 0.063(2) 0.0412(19) 0.0064(17) 0.0045(15) -0.0065(18)
C29A 0.048(2) 0.060(3) 0.054(2) -0.0114(18) 0.0088(16) -0.0110(18)
C29 0.055(2) 0.082(3) 0.044(2) -0.007(2) 0.0077(17) -0.002(2)
C21A 0.056(2) 0.054(2) 0.048(2) 0.0046(17) -0.0037(17) -0.0041(19)
C24A 0.061(3) 0.086(4) 0.063(3) -0.026(3) 0.011(2) -0.004(3)
C25A 0.076(3) 0.071(3) 0.077(3) -0.019(3) 0.015(2) 0.007(3)
C25 0.073(3) 0.089(4) 0.085(3) 0.039(3) 0.010(3) 0.019(3)
C23 0.081(3) 0.071(3) 0.045(2) 0.011(2) 0.001(2) 0.024(3)
C24 0.074(3) 0.076(3) 0.070(3) 0.026(3) 0.001(2) 0.010(3)
C36A 0.082(3) 0.049(3) 0.086(3) 0.006(2) -0.018(3) -0.004(2)
C39 0.092(4) 0.094(4) 0.107(4) 0.014(4) 0.053(4) 0.007(3)
C27 0.073(3) 0.130(6) 0.091(4) 0.034(4) 0.004(3) 0.019(4)
C40 0.098(5) 0.148(8) 0.154(7) -0.004(6) 0.053(5) -0.038(5)
C27A 0.107(5) 0.086(4) 0.136(6) -0.040(4) 0.036(4) 0.013(4)
C26 0.139(7) 0.097(6) 0.196(9) 0.066(6) -0.035(6) 0.024(5)
C0AA 0.072(10) 0.121(17) 0.18(2) -0.060(16) -0.040(11) 0.022(10)
O0AA 0.091(9) 0.100(10) 0.103(9) 0.008(8) 0.026(8) -0.024(8)

loop_
_atom_type_symbol
_atom_type_description
_atom_type_scat_dispersion_real
_atom_type_scat_dispersion_imag
_atom_type_scat_source
C C 0.0181 0.0091 'International Tables Vol C Tables 4.2.6.8 and 6.1.1.4'
H H 0.0000 0.0000 'International Tables Vol C Tables 4.2.6.8 and 6.1.1.4'
O O 0.0492 0.0322 'International Tables Vol C Tables 4.2.6.8 and 6.1.1.4'

loop_
_geom_angle_atom_site_label_1
_geom_angle_atom_site_label_2
_geom_angle_atom_site_label_3
_geom_angle
C31 O3 C20 119.5(2)
H26A C26A H26B 109.5
H26A C26A H26C 109.5
H26B C26A H26C 109.5
C25A C26A H26A 109.5
C25A C26A H26B 109.5
C25A C26A H26C 109.5
C3 O1 H1 109(4)
C31 O7 C35 112.5(2)
H38A C38 H38B 109.5
H38A C38 H38C 109.5
H38B C38 H38C 109.5
C37 C38 H38A 109.5
C37 C38 H38B 109.5
C37 C38 H38C 109.5
C12 O2 H2 109.5
C31A O3A C20A 118.1(3)
C38 C37 H37A 110.4
C38 C37 H37B 110.4
H37A C37 H37B 108.6
O9 C37 C38 106.5(7)
O9 C37 H37A 110.4
O9 C37 H37B 110.4
C32 O4 H4 109.5
C31A O7A C35A 111.6(2)
C33 O5 H5 109.5
C36 O8 H8 109.5
C34 O6 H6 105(5)
C3A O1A H1A 107(4)
C12A O2A H2A 101(4)
C32A O4A H4A 109.5
O3 C31 O7 106.5(2)
O3 C31 H31 110.5
O3 C31 C32 108.5(3)
O7 C31 H31 110.5
O7 C31 C32 110.2(3)
C32 C31 H31 110.5
O3 C20 C17 102.7(2)
O3 C20 C22 112.9(3)
O3 C20 C21 106.5(3)
C22 C20 C17 111.6(3)
C22 C20 C21 114.1(3)
C21 C20 C17 108.3(3)
O3A C31A O7A 107.8(2)
O3A C31A H31A 110.2
O3A C31A C32A 110.5(3)
O7A C31A H31A 110.2
O7A C31A C32A 108.0(3)
C32A C31A H31A 110.2
C17 C13 H13 106.8
C17 C13 C14 104.0(2)
C12 C13 H13 106.8
C12 C13 C17 120.4(3)
C12 C13 C14 111.2(2)
C14 C13 H13 106.8
O7 C35 H35 109.1
O7 C35 C36 106.6(3)
O7 C35 C34 110.8(3)
C36 C35 H35 109.1
C36 C35 C34 112.2(3)
C34 C35 H35 109.1
C10A C9A H9A 104.9
C11A C9A H9A 104.9
C11A C9A C10A 114.2(3)
C11A C9A C8A 109.8(3)
C8A C9A H9A 104.9
C8A C9A C10A 116.9(3)
C3A C4A C5A 105.7(3)
C3A C4A C29A 108.2(3)
C28A C4A C5A 114.8(3)
C28A C4A C3A 112.2(3)
C28A C4A C29A 107.0(3)
C29A C4A C5A 108.9(3)
C5 C10 C9 106.9(3)
C1 C10 C9 107.6(3)
C1 C10 C5 107.1(3)
C30 C10 C9 112.5(3)
C30 C10 C5 114.8(3)
C30 C10 C1 107.6(3)
C28 C4 C5 114.5(3)
C28 C4 C29 107.7(3)
C3 C4 C5 106.5(3)
C3 C4 C28 111.7(3)
C3 C4 C29 107.3(3)
C29 C4 C5 108.9(3)
C10 C9 H9 104.4
C11 C9 C10 115.1(3)
C11 C9 H9 104.4
C11 C9 C8 110.2(3)
C8 C9 C10 116.7(3)
C8 C9 H9 104.4
C20 C17 C13 119.3(3)
C20 C17 H17 106.9
C20 C17 C16 113.4(3)
C13 C17 H17 106.9
C13 C17 C16 102.8(3)
C16 C17 H17 106.9
C5A C10A C9A 105.7(3)
C30A C10A C9A 112.6(3)
C30A C10A C5A 114.6(3)
C1A C10A C9A 107.4(3)
C1A C10A C5A 108.2(3)
C1A C10A C30A 108.1(3)
C20 C22 H22C 107.2
C20 C22 H22D 107.2
C20 C22 C23 120.3(3)
H22C C22 H22D 106.9
C23 C22 H22C 107.2
C23 C22 H22D 107.2
C9A C11A H11A 108.4
C9A C11A H11B 108.4
H11A C11A H11B 107.5
C12A C11A C9A 115.3(3)
C12A C11A H11A 108.4
C12A C11A H11B 108.4
O2 C12 C13 112.9(3)
O2 C12 H12 109.1
O2 C12 C11 105.7(3)
C13 C12 H12 109.1
C13 C12 C11 110.7(3)
C11 C12 H12 109.1
C17A C13A H13A 107.3
C12A C13A H13A 107.3
C12A C13A C17A 119.4(3)
C12A C13A C14A 111.2(3)
C14A C13A H13A 107.3
C14A C13A C17A 103.8(3)
O4 C32 C31 110.9(3)
O4 C32 H32 109.6
O4 C32 C33 108.3(3)
C31 C32 H32 109.6
C33 C32 C31 108.7(3)
C33 C32 H32 109.6
C13A C17A H17A 106.8
C13A C17A C16A 103.8(3)
C20A C17A C13A 118.7(3)
C20A C17A H17A 106.8
C20A C17A C16A 113.2(3)
C16A C17A H17A 106.8
O3A C20A C17A 103.1(3)
O3A C20A C22A 108.2(3)
O3A C20A C21A 107.1(3)
C22A C20A C17A 116.2(3)
C21A C20A C17A 108.5(3)
C21A C20A C22A 112.9(3)
C10 C5 C4 117.6(3)
C10 C5 H5B 104.1
C4 C5 H5B 104.1
C6 C5 C10 110.4(3)
C6 C5 C4 114.6(3)
C6 C5 H5B 104.1
C9A C8A C14A 106.4(3)
C7A C8A C9A 110.2(3)
C7A C8A C14A 110.7(3)
C7A C8A C19A 106.9(3)
C19A C8A C9A 112.1(3)
C19A C8A C14A 110.4(3)
C33A O5A H5A 109.5
C4A C5A C10A 116.6(3)
C4A C5A H5AA 104.0
C10A C5A H5AA 104.0
C6A C5A C4A 115.1(3)
C6A C5A C10A 111.3(3)
C6A C5A H5AA 104.0
C34A O6A H6A 112(5)
O7A C35A H35A 109.0
O7A C35A C34A 109.7(3)
O7A C35A C36A 107.1(3)
C34A C35A H35A 109.0
C36A C35A H35A 109.0
C36A C35A C34A 112.8(4)
C36A O8A H8A 108(4)
O2A C12A C11A 105.8(3)
O2A C12A C13A 112.4(3)
O2A C12A H12A 108.9
C11A C12A H12A 108.9
C13A C12A C11A 111.9(3)
C13A C12A H12A 108.9
C39 O10 H10 109.5
O4A C32A C31A 114.0(4)
O4A C32A H32A 107.7
O4A C32A C33A 111.4(3)
C31A C32A H32A 107.7
C31A C32A C33A 108.2(3)
C33A C32A H32A 107.7
C37 O9 H9B 109.5
C13A C14A C8A 108.7(3)
C13A C14A C18A 111.7(3)
C15A C14A C13A 101.1(3)
C15A C14A C8A 117.0(3)
C15A C14A C18A 105.5(3)
C18A C14A C8A 112.3(3)
C9 C11 H11C 108.9
C9 C11 H11D 108.9
C12 C11 C9 113.3(3)
C12 C11 H11C 108.9
C12 C11 H11D 108.9
H11C C11 H11D 107.7
H19D C19 H19E 109.5
H19D C19 H19F 109.5
H19E C19 H19F 109.5
C8 C19 H19D 109.5
C8 C19 H19E 109.5
C8 C19 H19F 109.5
C8A C7A H7AA 109.0
C8A C7A H7AB 109.0
H7AA C7A H7AB 107.8
C6A C7A C8A 113.0(3)
C6A C7A H7AA 109.0
C6A C7A H7AB 109.0
C9 C8 C14 105.9(3)
C19 C8 C9 112.1(3)
C19 C8 C14 110.8(3)
C7 C8 C9 110.1(3)
C7 C8 C19 107.0(3)
C7 C8 C14 111.0(3)
O1A C3A C4A 113.6(3)
O1A C3A H3A 107.2
O1A C3A C2A 108.7(3)
C4A C3A H3A 107.2
C2A C3A C4A 112.6(3)
C2A C3A H3A 107.2
O8 C36 C35 114.1(3)
O8 C36 H36C 108.7
O8 C36 H36D 108.7
C35 C36 H36C 108.7
C35 C36 H36D 108.7
H36C C36 H36D 107.6
C14A C15A H15A 110.9
C14A C15A H15B 110.9
C14A C15A C16A 104.4(3)
H15A C15A H15B 108.9
C16A C15A H15A 110.9
C16A C15A H15B 110.9
C4 C28 H28D 109.5
C4 C28 H28E 109.5
C4 C28 H28F 109.5
H28D C28 H28E 109.5
H28D C28 H28F 109.5
H28E C28 H28F 109.5
C20 C21 H21D 109.5
C20 C21 H21E 109.5
C20 C21 H21F 109.5
H21D C21 H21E 109.5
H21D C21 H21F 109.5
H21E C21 H21F 109.5
O6 C34 C35 107.3(3)
O6 C34 H34 109.2
O6 C34 C33 111.4(3)
C35 C34 H34 109.2
C33 C34 C35 110.6(3)
C33 C34 H34 109.2
H18D C18 H18E 109.5
H18D C18 H18F 109.5
H18E C18 H18F 109.5
C14 C18 H18D 109.5
C14 C18 H18E 109.5
C14 C18 H18F 109.5
C10 C1 H1B 108.7
C10 C1 H1C 108.7
H1B C1 H1C 107.6
C2 C1 C10 114.2(3)
C2 C1 H1B 108.7
C2 C1 H1C 108.7
C13 C14 C8 111.1(3)
C13 C14 C18 110.3(3)
C18 C14 C8 112.2(3)
C15 C14 C13 100.0(3)
C15 C14 C8 116.8(3)
C15 C14 C18 105.6(3)
C1 C2 H2B 109.4
C1 C2 H2C 109.4
H2B C2 H2C 108.0
C3 C2 C1 111.1(3)
C3 C2 H2B 109.4
C3 C2 H2C 109.4
C5A C6A H6AA 109.7
C5A C6A H6AB 109.7
C7A C6A C5A 109.7(3)
C7A C6A H6AA 109.7
C7A C6A H6AB 109.7
H6AA C6A H6AB 108.2
C10 C30 H30D 109.5
C10 C30 H30E 109.5
C10 C30 H30F 109.5
H30D C30 H30E 109.5
H30D C30 H30F 109.5
H30E C30 H30F 109.5
C20A C22A H22A 107.5
C20A C22A H22B 107.5
H22A C22A H22B 107.0
C23A C22A C20A 119.4(4)
C23A C22A H22A 107.5
C23A C22A H22B 107.5
O1 C3 C4 112.8(3)
O1 C3 C2 108.0(3)
O1 C3 H3 107.6
C4 C3 H3 107.6
C2 C3 C4 113.0(3)
C2 C3 H3 107.6
C4A C28A H28A 109.5
C4A C28A H28B 109.5
C4A C28A H28C 109.5
H28A C28A H28B 109.5
H28A C28A H28C 109.5
H28B C28A H28C 109.5
C14A C18A H18A 109.5
C14A C18A H18B 109.5
C14A C18A H18C 109.5
H18A C18A H18B 109.5
H18A C18A H18C 109.5
H18B C18A H18C 109.5
C8 C7 H7A 109.0
C8 C7 H7B 109.0
H7A C7 H7B 107.8
C6 C7 C8 113.0(3)
C6 C7 H7A 109.0
C6 C7 H7B 109.0
O5 C33 C32 110.2(3)
O5 C33 C34 109.8(3)
O5 C33 H33 108.4
C32 C33 H33 108.4
C34 C33 C32 111.6(3)
C34 C33 H33 108.4
C10A C30A H30A 109.5
C10A C30A H30B 109.5
C10A C30A H30C 109.5
H30A C30A H30B 109.5
H30A C30A H30C 109.5
H30B C30A H30C 109.5
C8A C19A H19A 109.5
C8A C19A H19B 109.5
C8A C19A H19C 109.5
H19A C19A H19B 109.5
H19A C19A H19C 109.5
H19B C19A H19C 109.5
C10A C1A H1AA 108.8
C10A C1A H1AB 108.8
H1AA C1A H1AB 107.7
C2A C1A C10A 113.8(3)
C2A C1A H1AA 108.8
C2A C1A H1AB 108.8
C14 C15 H15C 110.8
C14 C15 H15D 110.8
C14 C15 C16 104.8(3)
H15C C15 H15D 108.9
C16 C15 H15C 110.8
C16 C15 H15D 110.8
C17A C16A H16A 110.4
C17A C16A H16B 110.4
C15A C16A C17A 106.6(3)
C15A C16A H16A 110.4
C15A C16A H16B 110.4
H16A C16A H16B 108.6
O5A C33A C32A 110.3(4)
O5A C33A H33A 108.3
O5A C33A C34A 109.3(5)
C32A C33A H33A 108.3
C34A C33A C32A 112.1(4)
C34A C33A H33A 108.3
C5 C6 C7 109.8(3)
C5 C6 H6B 109.7
C5 C6 H6C 109.7
C7 C6 H6B 109.7
C7 C6 H6C 109.7
H6B C6 H6C 108.2
C17 C16 H16C 110.3
C17 C16 H16D 110.3
C15 C16 C17 107.2(3)
C15 C16 H16C 110.3
C15 C16 H16D 110.3
H16C C16 H16D 108.5
O6A C34A C35A 110.0(3)
O6A C34A C33A 108.5(4)
O6A C34A H34A 109.1
C35A C34A H34A 109.1
C33A C34A C35A 110.9(3)
C33A C34A H34A 109.1
C22A C23A H23A 109.5
C22A C23A H23B 109.5
H23A C23A H23B 108.1
C24A C23A C22A 110.7(4)
C24A C23A H23A 109.5
C24A C23A H23B 109.5
C3A C2A C1A 110.2(3)
C3A C2A H2AA 109.6
C3A C2A H2AB 109.6
C1A C2A H2AA 109.6
C1A C2A H2AB 109.6
H2AA C2A H2AB 108.1
C4A C29A H29A 109.5
C4A C29A H29B 109.5
C4A C29A H29C 109.5
H29A C29A H29B 109.5
H29A C29A H29C 109.5
H29B C29A H29C 109.5
C4 C29 H29D 109.5
C4 C29 H29E 109.5
C4 C29 H29F 109.5
H29D C29 H29E 109.5
H29D C29 H29F 109.5
H29E C29 H29F 109.5
C20A C21A H21A 109.5
C20A C21A H21B 109.5
C20A C21A H21C 109.5
H21A C21A H21B 109.5
H21A C21A H21C 109.5
H21B C21A H21C 109.5
C23A C24A H24A 115.5
C25A C24A C23A 129.0(4)
C25A C24A H24A 115.5
C26A C25A C27A 111.0(9)
C24A C25A C26A 122.1(9)
C24A C25A C27A 123.4(5)
C24A C25A C0AA 119.8(10)
C27A C25A C0AA 113.8(9)
C24 C25 C27 124.8(6)
C24 C25 C26 119.9(7)
C27 C25 C26 115.2(5)
C22 C23 H23C 109.6
C22 C23 H23D 109.6
H23C C23 H23D 108.1
C24 C23 C22 110.4(4)
C24 C23 H23C 109.6
C24 C23 H23D 109.6
C25 C24 C23 128.4(6)
C25 C24 H24 115.8
C23 C24 H24 115.8
C35A C36A H36A 108.9
C35A C36A H36B 108.9
O8A C36A C35A 113.2(5)
O8A C36A H36A 108.9
O8A C36A H36B 108.9
H36A C36A H36B 107.8
O10 C39 H39A 108.6
O10 C39 H39B 108.6
O10 C39 C40 114.6(6)
H39A C39 H39B 107.6
H39C C39 H39D 108.8
C40 C39 H39A 108.6
C40 C39 H39B 108.6
C40 C39 H39C 110.8
C40 C39 H39D 110.8
O0AA C39 H39C 110.8
O0AA C39 H39D 110.8
O0AA C39 C40 104.9(8)
C25 C27 H27D 109.5
C25 C27 H27E 109.5
C25 C27 H27F 109.5
H27D C27 H27E 109.5
H27D C27 H27F 109.5
H27E C27 H27F 109.5
C39 C40 H40A 109.5
C39 C40 H40B 109.5
C39 C40 H40C 109.5
H40A C40 H40B 109.5
H40A C40 H40C 109.5
H40B C40 H40C 109.5
C25A C27A H27A 109.5
C25A C27A H27B 109.5
C25A C27A H27C 109.5
H27A C27A H27B 109.5
H27A C27A H27C 109.5
H27B C27A H27C 109.5
C25 C26 H26D 109.5
C25 C26 H26E 109.5
C25 C26 H26F 109.5
H26D C26 H26E 109.5
H26D C26 H26F 109.5
H26E C26 H26F 109.5
C25A C0AA H0AA 109.5
C25A C0AA H0AB 109.5
C25A C0AA H0AC 109.5
H0AA C0AA H0AB 109.5
H0AA C0AA H0AC 109.5
H0AB C0AA H0AC 109.5
C39 O0AA H0AD 109.5

loop_
_geom_bond_atom_site_label_1
_geom_bond_atom_site_label_2
_geom_bond_distance
O3 C31 1.389(4)
O3 C20 1.467(4)
C26A H26A 0.9800
C26A H26B 0.9800
C26A H26C 0.9800
C26A C25A 1.481(18)
O1 H1 0.85(7)
O1 C3 1.429(4)
O7 C31 1.409(4)
O7 C35 1.427(4)
C38 H38A 0.9800
C38 H38B 0.9800
C38 H38C 0.9800
C38 C37 1.474(13)
O2 H2 0.92(6)
O2 C12 1.431(4)
O3A C31A 1.391(4)
O3A C20A 1.466(4)
C37 H37A 0.9900
C37 H37B 0.9900
C37 O9 1.412(9)
O4 H4 0.82(7)
O4 C32 1.405(5)
O7A C31A 1.417(4)
O7A C35A 1.433(4)
O5 H5 0.8400
O5 C33 1.420(5)
O8 H8 0.89(6)
O8 C36 1.409(5)
O6 H6 0.92(9)
O6 C34 1.409(5)
O1A H1A 0.95(7)
O1A C3A 1.432(4)
O2A H2A 0.91(6)
O2A C12A 1.424(5)
O4A H4A 0.8400
O4A C32A 1.405(5)
C31 H31 1.0000
C31 C32 1.523(5)
C20 C17 1.539(5)
C20 C22 1.514(5)
C20 C21 1.531(5)
C31A H31A 1.0000
C31A C32A 1.501(5)
C13 H13 1.0000
C13 C17 1.544(5)
C13 C12 1.513(4)
C13 C14 1.548(5)
C35 H35 1.0000
C35 C36 1.501(5)
C35 C34 1.518(5)
C9A H9A 1.0000
C9A C10A 1.572(4)
C9A C11A 1.539(5)
C9A C8A 1.553(5)
C4A C5A 1.551(5)
C4A C3A 1.527(5)
C4A C28A 1.527(5)
C4A C29A 1.532(5)
C10 C9 1.564(5)
C10 C5 1.549(5)
C10 C1 1.542(5)
C10 C30 1.541(5)
C4 C5 1.552(5)
C4 C28 1.531(6)
C4 C3 1.529(5)
C4 C29 1.531(6)
C9 H9 1.0000
C9 C11 1.529(5)
C9 C8 1.559(4)
C17 H17 1.0000
C17 C16 1.549(5)
C10A C5A 1.555(5)
C10A C30A 1.539(5)
C10A C1A 1.537(5)
C22 H22C 0.9900
C22 H22D 0.9900
C22 C23 1.520(5)
C11A H11A 0.9900
C11A H11B 0.9900
C11A C12A 1.531(5)
C12 H12 1.0000
C12 C11 1.514(5)
C13A H13A 1.0000
C13A C17A 1.556(5)
C13A C12A 1.511(5)
C13A C14A 1.539(5)
C32 H32 1.0000
C32 C33 1.511(5)
C17A H17A 1.0000
C17A C20A 1.548(5)
C17A C16A 1.556(5)
C20A C22A 1.530(6)
C20A C21A 1.520(5)
C5 H5B 1.0000
C5 C6 1.520(5)
C8A C14A 1.569(5)
C8A C7A 1.528(5)
C8A C19A 1.542(5)
O5A H5A 0.8400
O5A C33A 1.414(6)
C5A H5AA 1.0000
C5A C6A 1.523(5)
O6A H6A 0.83(7)
O6A C34A 1.423(5)
C35A H35A 1.0000
C35A C34A 1.513(6)
C35A C36A 1.504(6)
O8A H8A 0.95(7)
O8A C36A 1.398(8)
C12A H12A 1.0000
O10 H10 0.8400
O10 C39 1.393(9)
C32A H32A 1.0000
C32A C33A 1.514(6)
O9 H9B 0.8400
C14A C15A 1.529(5)
C14A C18A 1.548(5)
C11 H11C 0.9900
C11 H11D 0.9900
C19 H19D 0.9800
C19 H19E 0.9800
C19 H19F 0.9800
C19 C8 1.540(5)
C7A H7AA 0.9900
C7A H7AB 0.9900
C7A C6A 1.521(5)
C8 C14 1.561(5)
C8 C7 1.534(5)
C3A H3A 1.0000
C3A C2A 1.511(6)
C36 H36C 0.9900
C36 H36D 0.9900
C15A H15A 0.9900
C15A H15B 0.9900
C15A C16A 1.538(5)
C28 H28D 0.9800
C28 H28E 0.9800
C28 H28F 0.9800
C21 H21D 0.9800
C21 H21E 0.9800
C21 H21F 0.9800
C34 H34 1.0000
C34 C33 1.500(6)
C18 H18D 0.9800
C18 H18E 0.9800
C18 H18F 0.9800
C18 C14 1.554(5)
C1 H1B 0.9900
C1 H1C 0.9900
C1 C2 1.526(5)
C14 C15 1.532(5)
C2 H2B 0.9900
C2 H2C 0.9900
C2 C3 1.506(6)
C6A H6AA 0.9900
C6A H6AB 0.9900
C30 H30D 0.9800
C30 H30E 0.9800
C30 H30F 0.9800
C22A H22A 0.9900
C22A H22B 0.9900
C22A C23A 1.516(6)
C3 H3 1.0000
C28A H28A 0.9800
C28A H28B 0.9800
C28A H28C 0.9800
C18A H18A 0.9800
C18A H18B 0.9800
C18A H18C 0.9800
C7 H7A 0.9900
C7 H7B 0.9900
C7 C6 1.528(5)
C33 H33 1.0000
C30A H30A 0.9800
C30A H30B 0.9800
C30A H30C 0.9800
C19A H19A 0.9800
C19A H19B 0.9800
C19A H19C 0.9800
C1A H1AA 0.9900
C1A H1AB 0.9900
C1A C2A 1.535(5)
C15 H15C 0.9900
C15 H15D 0.9900
C15 C16 1.539(6)
C16A H16A 0.9900
C16A H16B 0.9900
C33A H33A 1.0000
C33A C34A 1.498(7)
C6 H6B 0.9900
C6 H6C 0.9900
C16 H16C 0.9900
C16 H16D 0.9900
C34A H34A 1.0000
C23A H23A 0.9900
C23A H23B 0.9900
C23A C24A 1.495(7)
C2A H2AA 0.9900
C2A H2AB 0.9900
C29A H29A 0.9800
C29A H29B 0.9800
C29A H29C 0.9800
C29 H29D 0.9800
C29 H29E 0.9800
C29 H29F 0.9800
C21A H21A 0.9800
C21A H21B 0.9800
C21A H21C 0.9800
C24A H24A 0.9500
C24A C25A 1.298(7)
C25A C27A 1.484(8)
C25A C0AA 1.549(17)
C25 C24 1.323(7)
C25 C27 1.472(9)
C25 C26 1.503(10)
C23 H23C 0.9900
C23 H23D 0.9900
C23 C24 1.484(7)
C24 H24 0.9500
C36A H36A 0.9900
C36A H36B 0.9900
C39 H39A 0.9900
C39 H39B 0.9900
C39 H39C 0.9900
C39 H39D 0.9900
C39 C40 1.526(10)
C39 O0AA 1.338(13)
C27 H27D 0.9800
C27 H27E 0.9800
C27 H27F 0.9800
C40 H40A 0.9800
C40 H40B 0.9800
C40 H40C 0.9800
C27A H27A 0.9800
C27A H27B 0.9800
C27A H27C 0.9800
C26 H26D 0.9800
C26 H26E 0.9800
C26 H26F 0.9800
C0AA H0AA 0.9800
C0AA H0AB 0.9800
C0AA H0AC 0.9800
O0AA H0AD 0.8400

loop_
_geom_torsion_atom_site_label_1
_geom_torsion_atom_site_label_2
_geom_torsion_atom_site_label_3
_geom_torsion_atom_site_label_4
_geom_torsion
O3 C31 C32 O4 -66.5(4)
O3 C31 C32 C33 174.6(3)
O3 C20 C17 C13 -74.6(4)
O3 C20 C17 C16 164.1(3)
O3 C20 C22 C23 -79.9(4)
O7 C31 C32 O4 177.2(3)
O7 C31 C32 C33 58.3(4)
O7 C35 C36 O8 65.1(4)
O7 C35 C34 O6 -175.0(3)
O7 C35 C34 C33 -53.3(4)
O2 C12 C11 C9 -176.7(3)
O3A C31A C32A O4A -56.4(4)
O3A C31A C32A C33A 179.1(4)
O3A C20A C22A C23A 177.1(3)
O4 C32 C33 O5 63.6(4)
O4 C32 C33 C34 -174.1(3)
O7A C31A C32A O4A -174.1(3)
O7A C31A C32A C33A 61.4(4)
O7A C35A C34A O6A -172.1(3)
O7A C35A C34A C33A -52.0(4)
O7A C35A C36A O8A 66.3(5)
O6 C34 C33 O5 -66.6(4)
O6 C34 C33 C32 170.8(3)
O1A C3A C2A C1A -172.3(3)
O4A C32A C33A O5A 58.0(7)
O4A C32A C33A C34A -179.9(4)
C31 O3 C20 C17 177.2(3)
C31 O3 C20 C22 56.9(4)
C31 O3 C20 C21 -69.1(4)
C31 O7 C35 C36 -177.6(3)
C31 O7 C35 C34 60.0(4)
C31 C32 C33 O5 -175.8(3)
C31 C32 C33 C34 -53.5(4)
C20 O3 C31 O7 -101.7(3)
C20 O3 C31 C32 139.6(3)
C20 C17 C16 C15 140.0(3)
C20 C22 C23 C24 -163.5(4)
C31A O3A C20A C17A 177.6(3)
C31A O3A C20A C22A 53.9(4)
C31A O3A C20A C21A -68.0(4)
C31A O7A C35A C34A 62.7(4)
C31A O7A C35A C36A -174.6(4)
C31A C32A C33A O5A -176.0(5)
C31A C32A C33A C34A -53.9(5)
C13 C17 C16 C15 9.8(4)
C13 C12 C11 C9 -54.1(4)
C13 C14 C15 C16 -39.3(4)
C35 O7 C31 O3 179.7(2)
C35 O7 C31 C32 -62.9(3)
C35 C34 C33 O5 174.1(3)
C35 C34 C33 C32 51.6(4)
C9A C10A C5A C4A -166.5(3)
C9A C10A C5A C6A 58.7(4)
C9A C10A C1A C2A 162.8(3)
C9A C11A C12A O2A -169.8(3)
C9A C11A C12A C13A -47.0(5)
C9A C8A C14A C13A 65.8(3)
C9A C8A C14A C15A 179.4(3)
C9A C8A C14A C18A -58.4(4)
C9A C8A C7A C6A -49.4(4)
C4A C5A C6A C7A 159.9(3)
C4A C3A C2A C1A 60.9(4)
C10 C9 C11 C12 -167.0(3)
C10 C9 C8 C19 -72.2(4)
C10 C9 C8 C14 166.8(3)
C10 C9 C8 C7 46.7(4)
C10 C5 C6 C7 -64.7(4)
C10 C1 C2 C3 -55.7(5)
C4 C5 C6 C7 159.6(3)
C9 C10 C5 C4 -166.6(3)
C9 C10 C5 C6 59.2(4)
C9 C10 C1 C2 164.6(3)
C9 C8 C14 C13 60.5(3)
C9 C8 C14 C18 -63.5(3)
C9 C8 C14 C15 174.3(3)
C9 C8 C7 C6 -48.5(4)
C17 C20 C22 C23 165.0(3)
C17 C13 C12 O2 -66.5(4)
C17 C13 C12 C11 175.2(3)
C17 C13 C14 C8 170.1(3)
C17 C13 C14 C18 -64.8(3)
C17 C13 C14 C15 46.1(3)
C10A C9A C11A C12A -174.4(3)
C10A C9A C8A C14A 168.1(3)
C10A C9A C8A C7A 48.0(4)
C10A C9A C8A C19A -71.0(4)
C10A C5A C6A C7A -64.6(4)
C10A C1A C2A C3A -55.3(5)
C22 C20 C17 C13 46.6(4)
C22 C20 C17 C16 -74.7(4)
C22 C23 C24 C25 128.0(6)
C11A C9A C10A C5A 178.0(3)
C11A C9A C10A C30A -56.1(4)
C11A C9A C10A C1A 62.7(4)
C11A C9A C8A C14A -59.6(4)
C11A C9A C8A C7A -179.8(3)
C11A C9A C8A C19A 61.2(4)
C12 C13 C17 C20 73.5(4)
C12 C13 C17 C16 -160.0(3)
C12 C13 C14 C8 -58.9(4)
C12 C13 C14 C18 66.3(4)
C12 C13 C14 C15 177.2(3)
C13A C17A C20A O3A -72.5(4)
C13A C17A C20A C22A 45.7(5)
C13A C17A C20A C21A 174.2(3)
C13A C17A C16A C15A 4.4(4)
C13A C14A C15A C16A -41.4(4)
C17A C13A C12A O2A -68.9(4)
C17A C13A C12A C11A 172.2(3)
C17A C13A C14A C8A 168.0(3)
C17A C13A C14A C15A 44.4(4)
C17A C13A C14A C18A -67.4(4)
C17A C20A C22A C23A 61.8(5)
C20A O3A C31A O7A -100.4(3)
C20A O3A C31A C32A 141.8(3)
C20A C17A C16A C15A 134.4(4)
C20A C22A C23A C24A 171.5(4)
C5 C10 C9 C11 176.9(3)
C5 C10 C9 C8 -51.7(4)
C5 C10 C1 C2 50.0(4)
C5 C4 C3 O1 -178.7(3)
C5 C4 C3 C2 -55.9(4)
C8A C9A C10A C5A -51.8(4)
C8A C9A C10A C30A 74.0(4)
C8A C9A C10A C1A -167.1(3)
C8A C9A C11A C12A 52.0(4)
C8A C14A C15A C16A -159.2(3)
C8A C7A C6A C5A 58.8(4)
O5A C33A C34A O6A -66.8(5)
O5A C33A C34A C35A 172.2(4)
C5A C4A C3A O1A 176.8(3)
C5A C4A C3A C2A -59.1(4)
C5A C10A C1A C2A 49.2(4)
C35A O7A C31A O3A 172.6(3)
C35A O7A C31A C32A -67.9(4)
C12A C13A C17A C20A 78.8(4)
C12A C13A C17A C16A -154.5(3)
C12A C13A C14A C8A -62.4(4)
C12A C13A C14A C15A 174.0(3)
C12A C13A C14A C18A 62.2(4)
C32A C33A C34A O6A 170.5(4)
C32A C33A C34A C35A 49.6(5)
C14A C13A C17A C20A -156.8(3)
C14A C13A C17A C16A -30.1(4)
C14A C13A C12A O2A 170.3(3)
C14A C13A C12A C11A 51.4(4)
C14A C8A C7A C6A -166.9(3)
C14A C15A C16A C17A 23.1(5)
C11 C9 C8 C19 61.4(4)
C11 C9 C8 C14 -59.5(3)
C11 C9 C8 C7 -179.6(3)
C19 C8 C14 C13 -61.2(4)
C19 C8 C14 C18 174.7(3)
C19 C8 C14 C15 52.6(4)
C19 C8 C7 C6 73.5(4)
C7A C8A C14A C13A -174.5(3)
C7A C8A C14A C15A -60.9(4)
C7A C8A C14A C18A 61.3(4)
C8 C9 C11 C12 58.5(4)
C8 C14 C15 C16 -159.2(3)
C8 C7 C6 C5 58.9(4)
C3A C4A C5A C10A 56.0(4)
C3A C4A C5A C6A -170.9(3)
C36 C35 C34 O6 66.0(4)
C36 C35 C34 C33 -172.3(3)
C28 C4 C5 C10 -69.5(4)
C28 C4 C5 C6 62.8(4)
C28 C4 C3 O1 -53.0(5)
C28 C4 C3 C2 69.8(4)
C21 C20 C17 C13 173.0(3)
C21 C20 C17 C16 51.7(4)
C21 C20 C22 C23 41.9(5)
C34 C35 C36 O8 -173.4(3)
C18 C14 C15 C16 75.3(4)
C1 C10 C9 C11 62.1(4)
C1 C10 C9 C8 -166.5(3)
C1 C10 C5 C4 -51.6(4)
C1 C10 C5 C6 174.3(3)
C1 C2 C3 O1 -175.8(4)
C1 C2 C3 C4 58.8(5)
C14 C13 C17 C20 -161.1(3)
C14 C13 C17 C16 -34.6(3)
C14 C13 C12 O2 171.6(3)
C14 C13 C12 C11 53.2(4)
C14 C8 C7 C6 -165.5(3)
C14 C15 C16 C17 18.8(4)
C30 C10 C9 C11 -56.2(4)
C30 C10 C9 C8 75.2(4)
C30 C10 C5 C4 67.8(4)
C30 C10 C5 C6 -66.3(4)
C30 C10 C1 C2 -73.9(4)
C22A C23A C24A C25A 95.8(6)
C3 C4 C5 C10 54.5(4)
C3 C4 C5 C6 -173.2(3)
C28A C4A C5A C10A -68.2(4)
C28A C4A C5A C6A 64.9(4)
C28A C4A C3A O1A -57.4(4)
C28A C4A C3A C2A 66.7(4)
C18A C14A C15A C16A 75.1(4)
C7 C8 C14 C13 -180.0(3)
C7 C8 C14 C18 55.9(4)
C7 C8 C14 C15 -66.2(4)
C30A C10A C5A C4A 69.0(4)
C30A C10A C5A C6A -65.8(4)
C30A C10A C1A C2A -75.4(4)
C19A C8A C14A C13A -56.2(4)
C19A C8A C14A C15A 57.4(4)
C19A C8A C14A C18A 179.6(3)
C19A C8A C7A C6A 72.7(4)
C1A C10A C5A C4A -51.7(4)
C1A C10A C5A C6A 173.5(3)
C16A C17A C20A O3A 165.5(3)
C16A C17A C20A C22A -76.4(4)
C16A C17A C20A C21A 52.1(4)
C34A C35A C36A O8A -172.9(4)
C23A C24A C25A C26A -18.1(14)
C23A C24A C25A C27A -174.9(6)
C23A C24A C25A C0AA 25.8(14)
C29A C4A C5A C10A 172.0(3)
C29A C4A C5A C6A -54.9(4)
C29A C4A C3A O1A 60.3(4)
C29A C4A C3A C2A -175.5(3)
C29 C4 C5 C10 170.0(3)
C29 C4 C5 C6 -57.7(4)
C29 C4 C3 O1 64.8(4)
C29 C4 C3 C2 -172.3(3)
C21A C20A C22A C23A -64.6(5)
C36A C35A C34A O6A 68.6(4)
C36A C35A C34A C33A -171.4(4)
C27 C25 C24 C23 4.0(10)
C26 C25 C24 C23 -178.3(7)
